data_1008496
loop_
_publ_author_name
'Bagieu-Bacher, M'
'Averbuch-Pouchot, M T'
'Rzaigui, M'

_publ_section_title
;
Crystal chemistry of cyclo-hexaphosphates.XVII.Structure of chromium
cyclo-hexaphosphate henicosahydrate
;
_journal_coden_ASTM ACSCEE
_journal_name_full 'Acta Crystallographica C (39,1983-)'
_journal_page_first 1364
_journal_page_last 1366
_journal_volume 47
_journal_year 1991
_chemical_formula_structural 'Cr2 (P6 O18) (H2 O)21'
_chemical_formula_sum 'Cr2 H42 O39 P6'
_chemical_name_systematic 'Dichromium cyclo-hexaphosphate 21-water'
_space_group_IT_number 218
_symmetry_cell_setting cubic
_symmetry_Int_Tables_number 218
_symmetry_space_group_name_Hall 'P -4n 2 3'
_symmetry_space_group_name_H-M 'P -4 3 n'
_cell_angle_alpha 90
_cell_angle_beta 90
_cell_angle_gamma 90
_cell_formula_units_Z 8
_cell_length_a 19.052(10)
_cell_length_b 19.052(10)
_cell_length_c 19.052(10)
_cell_volume 6915.5
_refine_ls_R_factor_all 0.053
_cod_original_formula_sum 'H42 Cr2 O39 P6'
_cod_database_code 1008496

loop_
_symmetry_equiv_pos_as_xyz
x,y,z
y,z,x
z,x,y
-x,y,-z
-y,z,-x
-z,x,-y
x,-y,-z
y,-z,-x
z,-x,-y
-x,-y,z
-y,-z,x
-z,-x,y
1/2+x,1/2+z,1/2+y
1/2+y,1/2+x,1/2+z
1/2+z,1/2+y,1/2+x
1/2-x,1/2-z,1/2+y
1/2-y,1/2-x,1/2+z
1/2-z,1/2-y,1/2+x
1/2+x,1/2-z,1/2-y
1/2+y,1/2-x,1/2-z
1/2+z,1/2-y,1/2-x
1/2-x,1/2+z,1/2-y
1/2-y,1/2+x,1/2-z
1/2-z,1/2+y,1/2-x

loop_
_atom_site_label
_atom_site_type_symbol
_atom_site_symmetry_multiplicity
_atom_site_Wyckoff_symbol
_atom_site_fract_x
_atom_site_fract_y
_atom_site_fract_z
_atom_site_occupancy
_atom_site_attached_hydrogens
_atom_site_calc_flag
Cr1 Cr3+ 2 a 0. 0. 0. 1. 0 d
Cr2 Cr3+ 6 b 0. 0.5 0.5 1. 0 d
Cr3 Cr3+ 8 e 0.19291(4) 0.19291(4) 0.19291(4) 1. 0 d
P1 P5+ 24 i 0.81004(9) 0.26868(8) 0.06546(8) 1. 0 d
P2 P5+ 24 i 0.44922(8) 0.37318(8) 0.25257(8) 1. 0 d
O1 O2- 24 i 0.2916(3) 0.3845(2) 0.1750(2) 1. 0 d
O2 O2- 24 i 0.2116(3) 0.3185(4) 0.5084(3) 1. 0 d
O3 O2- 24 i 0.4263(3) 0.2925(3) 0.2539(3) 1. 0 d
O4 O2- 24 i 0.2729(3) 0.3780(3) 0.4105(3) 1. 0 d
O5 O2- 24 i -0.0004(3) 0.1906(2) 0.1106(2) 1. 0 d
O6 O2- 24 i 0.6786(3) 0.1124(3) 0.0307(3) 1. 0 d
O7 O2- 12 j 0.8976(9) 0. 0. 0.366 2 d
O8 O2- 24 i 0.084(1) 0.028(1) 0.049(1) 0.163 2 d
O9 O2- 24 i 0.054(1) 0.088(1) -0.032(1) 0.154 2 d
O10 O2- 12 j 0.3960(3) 0. 0. 1. 2 d
O11 O2- 12 h 0.3976(3) 0. 0.5 1. 2 d
O12 O2- 12 g 0.1045(4) 0.5 0. 1. 2 d
O13 O2- 24 i 0.7268(2) 0.3666(2) 0.3830(2) 1. 2 d
O14 O2- 24 i 0.2499(2) 0.1596(2) 0.2724(2) 1. 2 d
O15 O2- 24 i 0.1925(3) 0.0815(3) 0.3745(3) 1. 2 d
O16 O2- 24 i 0.1768(4) 0.4123(3) 0.0776(4) 1. 2 d
O17 O2- 24 i 0.8342(4) 0.1108(4) 0.4521(4) 1. 2 d
H1 H1+ 24 i 0.485(5) 0.457(4) 0.129(4) 1. 0 d
H2 H1+ 24 i 0.959(5) 0.473(5) 0.132(5) 1. 0 d
H3 H1+ 24 i 0.125(5) 0.482(5) 0.132(5) 1. 0 d
H4 H1+ 24 i 0.613(5) 0.286(5) 0.410(5) 1. 0 d
H5 H1+ 24 i 0.234(5) 0.080(5) 0.144(5) 1. 0 d
H6 H1+ 24 i 0.806(5) 0.363(5) 0.271(5) 1. 0 d
H7 H1+ 24 i 0.784(4) 0.224(4) 0.346(4) 1. 0 d
H8 H1+ 24 i 0.664(5) 0.141(5) 0.457(5) 1. 0 d
H9 H1+ 24 i 0.395(5) 0.163(5) 0.108(5) 1. 0 d
H10 H1+ 24 i 0.683(5) 0.475(5) 0.110(5) 1. 0 d
H11 H1+ 24 i 0.721(5) 0.413(5) 0.081(6) 1. 0 d
H12 H1+ 24 i -1. -1. -1. 3. 0 dum

loop_
_atom_type_symbol
_atom_type_oxidation_number
Cr3+ 3.000
P5+ 5.000
O2- -2.000
H1+ 1.000
